data_7150601
loop_
_publ_author_name
'Rahanyan, Nelli'
'Linden, Anthony'
'Baldridge, Kim K.'
'Siegel, Jay S.'

_publ_section_title
;
 Diels--Alder reactions of 3,6-disubstituted 1,2,4,5-tetrazines.
 Synthesis and X-ray crystal structures of diazafluoranthene
 derivatives
;
_journal_issue 10
_journal_name_full 'Organic &amp; Biomolecular Chemistry'
_journal_page_first 2082
_journal_page_last 2092
_journal_paper_doi 10.1039/b820551e
_journal_volume 7
_journal_year 2009
_chemical_formula_moiety 'C28 H20 N2 O2, 2(C H Cl3)'
_chemical_formula_sum 'C30 H22 Cl6 N2 O2'
_chemical_formula_weight 655.23
_chemical_name_systematic
;
?
;
_space_group_IT_number 15
_symmetry_cell_setting monoclinic
_symmetry_Int_Tables_number 15
_symmetry_space_group_name_Hall '-C 2yc'
_symmetry_space_group_name_H-M 'C 1 2/c 1'
_atom_sites_solution_hydrogens mixed
_atom_sites_solution_primary direct
_atom_sites_solution_secondary difmap
_audit_creation_date 07-06-19
_audit_creation_method SHELXL-97
_cell_angle_alpha 90.00
_cell_angle_beta 110.0695(14)
_cell_angle_gamma 90.00
_cell_formula_units_Z 4
_cell_length_a 14.6105(4)
_cell_length_b 18.4987(4)
_cell_length_c 11.5185(3)
_cell_measurement_reflns_used 22530
_cell_measurement_temperature 160(1)
_cell_measurement_theta_max 30.0
_cell_measurement_theta_min 2.0
_cell_volume 2924.12(13)
_computing_cell_refinement 'DENZO-SMN (Otwinowski & Minor, 1997)'
_computing_data_collection 'COLLECT (Nonius, 2000)'
_computing_data_reduction 'DENZO-SMN and SCALEPACK (Otwinowski & Minor, 1997)'
_computing_molecular_graphics 'ORTEPII (Johnson, 1976)'
_computing_publication_material 'SHELXL97 and PLATON (Spek, 2006)'
_computing_structure_refinement 'SHELXL97 (Sheldrick, 1997)'
_computing_structure_solution 'SIR92 (Altomare et al., 1994)'
_diffrn_ambient_temperature 160(1)
_diffrn_detector '65 mm CCD camera on \k goniostat'
_diffrn_detector_area_resol_mean 9
_diffrn_measured_fraction_theta_full 0.997
_diffrn_measured_fraction_theta_max 0.997
_diffrn_measurement_device_type 'Nonius KappaCCD area-detector diffractometer'
_diffrn_measurement_method '\f and \w scans with \k offsets'
_diffrn_radiation_monochromator 'horizontally mounted graphite crystal'
_diffrn_radiation_source 'Nonius FR590 sealed tube generator'
_diffrn_radiation_type 'Mo K\a'
_diffrn_radiation_wavelength 0.71073
_diffrn_reflns_av_R_equivalents 0.0894
_diffrn_reflns_av_sigmaI/netI 0.0500
_diffrn_reflns_limit_h_max 20
_diffrn_reflns_limit_h_min -20
_diffrn_reflns_limit_k_max 26
_diffrn_reflns_limit_k_min -25
_diffrn_reflns_limit_l_max 16
_diffrn_reflns_limit_l_min -16
_diffrn_reflns_number 38403
_diffrn_reflns_theta_full 30.04
_diffrn_reflns_theta_max 30.04
_diffrn_reflns_theta_min 2.20
_diffrn_standards_decay_% 0
_diffrn_standards_number 0
_exptl_absorpt_coefficient_mu 0.619
_exptl_absorpt_correction_T_max 0.975
_exptl_absorpt_correction_T_min 0.898
_exptl_absorpt_correction_type multi-scan
_exptl_absorpt_process_details '(Blessing, 1995)'
_exptl_crystal_colour 'pale yellow'
_exptl_crystal_density_diffrn 1.488
_exptl_crystal_density_method 'not measured'
_exptl_crystal_description tablet
_exptl_crystal_F_000 1336
_exptl_crystal_size_max 0.17
_exptl_crystal_size_mid 0.17
_exptl_crystal_size_min 0.08
_refine_diff_density_max 0.511
_refine_diff_density_min -0.598
_refine_diff_density_rms 0.082
_refine_ls_extinction_coef 0.0055(8)
_refine_ls_extinction_expression Fc^*^=kFc[1+0.001xFc^2^\l^3^/sin(2\q)]^-1/4^
_refine_ls_extinction_method SHELXL
_refine_ls_goodness_of_fit_ref 1.033
_refine_ls_hydrogen_treatment mixed
_refine_ls_matrix_type full
_refine_ls_number_parameters 188
_refine_ls_number_reflns 4282
_refine_ls_number_restraints 0
_refine_ls_restrained_S_all 1.033
_refine_ls_R_factor_all 0.1010
_refine_ls_R_factor_gt 0.0598
_refine_ls_shift/su_max 0.001
_refine_ls_shift/su_mean 0.000
_refine_ls_structure_factor_coef Fsqd
_refine_ls_weighting_details 'w=1/[\s^2^(Fo^2^)+(0.0746P)^2^+3.6131P] where P=(Fo^2^+2Fc^2^)/3'
_refine_ls_weighting_scheme calc
_refine_ls_wR_factor_gt 0.1391
_refine_ls_wR_factor_ref 0.1608
_reflns_number_gt 2786
_reflns_number_total 4282
_reflns_threshold_expression 'I > 2\s(I)'
_cod_data_source_file b820551e.txt
_cod_data_source_block SG0727
_cod_depositor_comments
;
The following automatic conversions were performed:

'_atom_sites_solution_hydrogens' value 'geom & difmap' was changed to
'mixed'.

Automatic conversion script
Id: cif_fix_values 6452 2018-10-05 10:23:21Z andrius 
;
_cod_database_code 7150601

loop_
_symmetry_equiv_pos_as_xyz
'x, y, z'
'-x, y, -z+1/2'
'x+1/2, y+1/2, z'
'-x+1/2, y+1/2, -z+1/2'
'-x, -y, -z'
'x, -y, z-1/2'
'-x+1/2, -y+1/2, -z'
'x+1/2, -y+1/2, z-1/2'

loop_
_atom_site_label
_atom_site_type_symbol
_atom_site_fract_x
_atom_site_fract_y
_atom_site_fract_z
_atom_site_U_iso_or_equiv
_atom_site_adp_type
_atom_site_occupancy
_atom_site_symmetry_multiplicity
_atom_site_calc_flag
_atom_site_refinement_flags
_atom_site_disorder_assembly
_atom_site_disorder_group
O1 O 0.52502(10) 0.43979(8) -0.05704(13) 0.0236(3) Uani 1 1 d . . .
H1 H 0.526(2) 0.4780(16) -0.101(3) 0.042(8) Uiso 1 1 d . . .
N1 N 0.47906(12) 0.42974(9) 0.18812(15) 0.0208(4) Uani 1 1 d . . .
C2 C 0.46398(14) 0.36722(10) 0.12436(18) 0.0199(4) Uani 1 1 d . . .
C3 C 0.48879(14) 0.30091(10) 0.18543(18) 0.0203(4) Uani 1 1 d . . .
C4 C 0.48992(14) 0.22533(11) 0.1438(2) 0.0249(4) Uani 1 1 d . . .
C5 C 0.49092(16) 0.19197(13) 0.0364(2) 0.0332(5) Uani 1 1 d . . .
C6 C 0.49592(19) 0.11463(14) 0.0393(3) 0.0451(7) Uani 1 1 d . . .
H6 H 0.4975 0.0902 -0.0325 0.054 Uiso 1 1 calc R . .
C7 C 0.4985(2) 0.07402(13) 0.1395(3) 0.0494(7) Uani 1 1 d . . .
H7 H 0.4993 0.0228 0.1344 0.059 Uiso 1 1 calc R . .
C8 C 0.5000 0.10719(16) 0.2500 0.0377(8) Uani 1 2 d S . .
C9 C 0.5000 0.18337(16) 0.2500 0.0275(6) Uani 1 2 d S . .
C10 C 0.40456(14) 0.37217(11) -0.00946(18) 0.0218(4) Uani 1 1 d . . .
C11 C 0.43340(14) 0.41079(11) -0.09530(18) 0.0221(4) Uani 1 1 d . . .
C12 C 0.37105(16) 0.41500(13) -0.2178(2) 0.0310(5) Uani 1 1 d . . .
H12 H 0.3896 0.4423 -0.2759 0.037 Uiso 1 1 calc R . .
C13 C 0.28219(17) 0.37953(14) -0.2551(2) 0.0366(5) Uani 1 1 d . . .
H13 H 0.2402 0.3826 -0.3387 0.044 Uiso 1 1 calc R . .
C14 C 0.25422(17) 0.33958(14) -0.1713(2) 0.0337(5) Uani 1 1 d . . .
H14 H 0.1939 0.3144 -0.1974 0.040 Uiso 1 1 calc R . .
C15 C 0.31498(15) 0.33662(12) -0.0493(2) 0.0267(4) Uani 1 1 d . . .
H15 H 0.2953 0.3099 0.0086 0.032 Uiso 1 1 calc R . .
C16 C 0.4914(2) 0.22936(15) -0.0790(2) 0.0409(6) Uani 1 1 d . . .
H161 H 0.4242 0.2386 -0.1329 0.061 Uiso 1 1 calc R . .
H162 H 0.5238 0.1985 -0.1224 0.061 Uiso 1 1 calc R . .
H163 H 0.5265 0.2753 -0.0572 0.061 Uiso 1 1 calc R . .
Cl1 Cl 0.79377(7) 0.46471(5) 0.08990(9) 0.0690(3) Uani 1 1 d . . .
Cl2 Cl 0.76344(7) 0.41182(6) 0.30921(7) 0.0723(3) Uani 1 1 d . . .
Cl3 Cl 0.73856(8) 0.31650(5) 0.10389(9) 0.0735(3) Uani 1 1 d . . .
C17 C 0.72743(18) 0.40586(15) 0.1486(2) 0.0400(6) Uani 1 1 d . . .
H17 H 0.6572 0.4199 0.1132 0.048 Uiso 1 1 calc R . .

loop_
_atom_site_aniso_label
_atom_site_aniso_U_11
_atom_site_aniso_U_22
_atom_site_aniso_U_33
_atom_site_aniso_U_23
_atom_site_aniso_U_13
_atom_site_aniso_U_12
O1 0.0242(7) 0.0248(7) 0.0218(7) 0.0011(6) 0.0078(6) -0.0043(6)
N1 0.0257(8) 0.0180(8) 0.0183(8) -0.0002(6) 0.0070(6) -0.0003(6)
C2 0.0219(9) 0.0194(9) 0.0202(9) 0.0000(7) 0.0096(7) -0.0019(7)
C3 0.0197(9) 0.0181(9) 0.0242(10) -0.0020(7) 0.0089(7) -0.0025(7)
C4 0.0217(9) 0.0175(9) 0.0356(11) -0.0063(8) 0.0098(8) -0.0016(7)
C5 0.0259(11) 0.0297(11) 0.0424(13) -0.0143(10) 0.0096(10) -0.0014(9)
C6 0.0409(14) 0.0310(13) 0.0599(17) -0.0241(12) 0.0125(12) 0.0003(11)
C7 0.0465(15) 0.0185(11) 0.080(2) -0.0124(13) 0.0170(14) 0.0007(10)
C8 0.0300(16) 0.0149(14) 0.065(2) 0.000 0.0119(16) 0.000
C9 0.0232(14) 0.0176(13) 0.0405(17) 0.000 0.0092(12) 0.000
C10 0.0256(10) 0.0200(9) 0.0200(9) -0.0026(8) 0.0080(7) -0.0023(8)
C11 0.0243(10) 0.0226(9) 0.0201(9) -0.0018(7) 0.0083(7) -0.0015(8)
C12 0.0326(11) 0.0396(12) 0.0205(10) 0.0006(9) 0.0087(8) -0.0039(9)
C13 0.0333(12) 0.0494(14) 0.0212(10) -0.0036(10) 0.0018(9) -0.0050(11)
C14 0.0271(11) 0.0402(13) 0.0305(12) -0.0069(10) 0.0056(9) -0.0088(9)
C15 0.0277(10) 0.0280(10) 0.0253(10) -0.0017(8) 0.0105(8) -0.0065(8)
C16 0.0451(14) 0.0457(14) 0.0360(13) -0.0175(11) 0.0192(11) 0.0007(11)
Cl1 0.0923(7) 0.0584(5) 0.0779(6) -0.0094(4) 0.0572(5) -0.0265(4)
Cl2 0.0846(6) 0.0965(7) 0.0370(4) 0.0136(4) 0.0223(4) 0.0295(5)
Cl3 0.0912(7) 0.0433(4) 0.0706(6) -0.0015(4) 0.0081(5) -0.0086(4)
C17 0.0333(12) 0.0469(14) 0.0361(13) 0.0081(11) 0.0071(10) -0.0038(11)

loop_
_atom_type_symbol
_atom_type_description
_atom_type_number_in_cell
_atom_type_scat_dispersion_real
_atom_type_scat_dispersion_imag
_atom_type_scat_source
C C 120 0.0033 0.0016
; International Tables for Crystallography (1992).
Vol. C, Tables 4.2.6.8 and 6.1.1.4
;
H H 88 0.0000 0.0000
; International Tables for Crystallography (1992).
Vol. C, Tables 4.2.6.8 and 6.1.1.4
;
Cl Cl 24 0.1484 0.1585
; International Tables for Crystallography (1992).
Vol. C, Tables 4.2.6.8 and 6.1.1.4
;
N N 8 0.0061 0.0033
; International Tables for Crystallography (1992).
Vol. C, Tables 4.2.6.8 and 6.1.1.4
;
O O 8 0.0106 0.0060
; International Tables for Crystallography (1992).
Vol. C, Tables 4.2.6.8 and 6.1.1.4
;

loop_
_geom_angle_atom_site_label_1
_geom_angle_atom_site_label_2
_geom_angle_atom_site_label_3
_geom_angle
_geom_angle_site_symmetry_1
_geom_angle_site_symmetry_3
_geom_angle_publ_flag
C11 O1 H1 109.5(19) . . ?
N1 N1 C2 120.52(11) 2_655 . ?
N1 C2 C3 120.87(17) . . ?
N1 C2 C10 116.07(17) . . ?
C3 C2 C10 122.20(17) . . ?
C2 C3 C3 117.21(12) . 2_655 ?
C2 C3 C4 134.05(18) . . ?
C3 C3 C4 108.52(12) 2_655 . ?
C5 C4 C9 119.9(2) . . ?
C5 C4 C3 135.6(2) . . ?
C9 C4 C3 104.34(18) . . ?
C4 C5 C6 116.1(2) . . ?
C4 C5 C16 126.1(2) . . ?
C6 C5 C16 117.7(2) . . ?
C7 C6 C5 123.7(2) . . ?
C7 C6 H6 118.1 . . ?
C5 C6 H6 118.1 . . ?
C6 C7 C8 120.8(2) . . ?
C6 C7 H7 119.6 . . ?
C8 C7 H7 119.6 . . ?
C7 C8 C7 128.3(3) . 2_655 ?
C7 C8 C9 115.86(16) . . ?
C8 C9 C4 123.31(13) . . ?
C4 C9 C4 113.4(3) . 2_655 ?
C15 C10 C11 119.05(18) . . ?
C15 C10 C2 117.33(18) . . ?
C11 C10 C2 123.61(17) . . ?
O1 C11 C12 122.12(18) . . ?
O1 C11 C10 118.18(17) . . ?
C12 C11 C10 119.59(19) . . ?
C13 C12 C11 120.3(2) . . ?
C13 C12 H12 119.9 . . ?
C11 C12 H12 119.9 . . ?
C14 C13 C12 120.5(2) . . ?
C14 C13 H13 119.8 . . ?
C12 C13 H13 119.8 . . ?
C15 C14 C13 119.3(2) . . ?
C15 C14 H14 120.3 . . ?
C13 C14 H14 120.3 . . ?
C14 C15 C10 121.2(2) . . ?
C14 C15 H15 119.4 . . ?
C10 C15 H15 119.4 . . ?
C5 C16 H161 109.5 . . ?
C5 C16 H162 109.5 . . ?
H161 C16 H162 109.5 . . ?
C5 C16 H163 109.5 . . ?
H161 C16 H163 109.5 . . ?
H162 C16 H163 109.5 . . ?
Cl1 C17 Cl2 111.52(15) . . ?
Cl1 C17 Cl3 110.77(16) . . ?
Cl2 C17 Cl3 110.26(15) . . ?
Cl1 C17 H17 108.1 . . ?
Cl2 C17 H17 108.1 . . ?
Cl3 C17 H17 108.1 . . ?

loop_
_geom_bond_atom_site_label_1
_geom_bond_atom_site_label_2
_geom_bond_distance
_geom_bond_site_symmetry_2
_geom_bond_publ_flag
O1 C11 1.367(2) . ?
O1 H1 0.87(3) . ?
N1 N1 1.345(3) 2_655 ?
N1 C2 1.347(3) . ?
C2 C3 1.399(3) . ?
C2 C10 1.490(3) . ?
C3 C3 1.409(4) 2_655 ?
C3 C4 1.480(3) . ?
C4 C5 1.386(3) . ?
C4 C9 1.413(3) . ?
C5 C6 1.432(3) . ?
C5 C16 1.501(4) . ?
C6 C7 1.366(5) . ?
C6 H6 0.9500 . ?
C7 C8 1.407(3) . ?
C7 H7 0.9500 . ?
C8 C9 1.409(4) . ?
C10 C15 1.394(3) . ?
C10 C11 1.397(3) . ?
C11 C12 1.394(3) . ?
C12 C13 1.385(3) . ?
C12 H12 0.9500 . ?
C13 C14 1.384(4) . ?
C13 H13 0.9500 . ?
C14 C15 1.382(3) . ?
C14 H14 0.9500 . ?
C15 H15 0.9500 . ?
C16 H161 0.9800 . ?
C16 H162 0.9800 . ?
C16 H163 0.9800 . ?
Cl1 C17 1.741(3) . ?
Cl2 C17 1.744(3) . ?
Cl3 C17 1.756(3) . ?
C17 H17 1.0000 . ?

loop_
_geom_hbond_atom_site_label_D
_geom_hbond_atom_site_label_H
_geom_hbond_atom_site_label_A
_geom_hbond_distance_DH
_geom_hbond_distance_HA
_geom_hbond_distance_DA
_geom_hbond_angle_DHA
_geom_hbond_site_symmetry_A
_geom_hbond_publ_flag
O1 H1 N1 0.87(3) 1.97(3) 2.837(2) 174(3) 5_665 yes

loop_
_geom_torsion_atom_site_label_1
_geom_torsion_atom_site_label_2
_geom_torsion_atom_site_label_3
_geom_torsion_atom_site_label_4
_geom_torsion
_geom_torsion_site_symmetry_1
_geom_torsion_site_symmetry_2
_geom_torsion_site_symmetry_3
_geom_torsion_site_symmetry_4
_geom_torsion_publ_flag
N1 N1 C2 C3 1.9(3) 2_655 . . . ?
N1 N1 C2 C10 171.5(2) 2_655 . . . ?
N1 C2 C3 C3 12.4(3) . . . 2_655 ?
C10 C2 C3 C3 -156.5(2) . . . 2_655 ?
N1 C2 C3 C4 -173.6(2) . . . . ?
C10 C2 C3 C4 17.4(3) . . . . ?
C2 C3 C4 C5 19.4(4) . . . . ?
C3 C3 C4 C5 -166.3(2) 2_655 . . . ?
C2 C3 C4 C9 -166.5(2) . . . . ?
C3 C3 C4 C9 7.9(2) 2_655 . . . ?
C9 C4 C5 C6 4.0(3) . . . . ?
C3 C4 C5 C6 177.5(2) . . . . ?
C9 C4 C5 C16 -173.31(19) . . . . ?
C3 C4 C5 C16 0.2(4) . . . . ?
C4 C5 C6 C7 0.8(4) . . . . ?
C16 C5 C6 C7 178.3(3) . . . . ?
C5 C6 C7 C8 -2.4(4) . . . . ?
C6 C7 C8 C7 179.2(3) . . . 2_655 ?
C6 C7 C8 C9 -0.8(3) . . . . ?
C7 C8 C9 C4 5.79(16) . . . . ?
C7 C8 C9 C4 -174.21(16) 2_655 . . . ?
C7 C8 C9 C4 -174.21(16) . . . 2_655 ?
C7 C8 C9 C4 5.79(16) 2_655 . . 2_655 ?
C5 C4 C9 C8 -7.6(2) . . . . ?
C3 C4 C9 C8 177.11(9) . . . . ?
C5 C4 C9 C4 172.4(2) . . . 2_655 ?
C3 C4 C9 C4 -2.88(9) . . . 2_655 ?
N1 C2 C10 C15 -115.4(2) . . . . ?
C3 C2 C10 C15 54.1(3) . . . . ?
N1 C2 C10 C11 63.9(3) . . . . ?
C3 C2 C10 C11 -126.6(2) . . . . ?
C15 C10 C11 O1 -174.20(18) . . . . ?
C2 C10 C11 O1 6.5(3) . . . . ?
C15 C10 C11 C12 2.1(3) . . . . ?
C2 C10 C11 C12 -177.22(19) . . . . ?
O1 C11 C12 C13 174.3(2) . . . . ?
C10 C11 C12 C13 -1.8(3) . . . . ?
C11 C12 C13 C14 0.0(4) . . . . ?
C12 C13 C14 C15 1.4(4) . . . . ?
C13 C14 C15 C10 -1.0(4) . . . . ?
C11 C10 C15 C14 -0.7(3) . . . . ?
C2 C10 C15 C14 178.7(2) . . . . ?
